data_1547116
loop_
_publ_author_name
'Mondal, Susmita'
'Samanta, Sadhanendu'
'Singsardar, Mukta'
'Hajra, Alakananda'

_publ_section_title
;
 Aminomethylation of Imidazoheterocycles with Morpholine.
;
_journal_issue 14
_journal_name_full 'Organic letters'
_journal_page_first 3751
_journal_page_last 3754
_journal_paper_doi 10.1021/acs.orglett.7b01594
_journal_volume 19
_journal_year 2017
_chemical_formula_moiety 'C19 H20 Cl N3 O'
_chemical_formula_sum 'C19 H20 Cl N3 O'
_chemical_formula_weight 341.83
_chemical_name_common vbchem134_0m_a
_space_group_crystal_system triclinic
_space_group_IT_number 2
_space_group_name_Hall '-P 1'
_space_group_name_H-M_alt 'P -1'
_symmetry_space_group_name_Hall '-P 1'
_symmetry_space_group_name_H-M 'P -1'
_atom_sites_solution_hydrogens geom
_audit_creation_method SHELXL-2014/7
_cell_angle_alpha 66.281(2)
_cell_angle_beta 78.926(2)
_cell_angle_gamma 66.979(2)
_cell_formula_units_Z 2
_cell_length_a 9.1962(5)
_cell_length_b 10.3604(6)
_cell_length_c 10.8251(6)
_cell_measurement_reflns_used 3371
_cell_measurement_temperature 296(2)
_cell_measurement_theta_max 28.423
_cell_measurement_theta_min 2.670
_cell_volume 868.32(9)
_computing_structure_refinement 'SHELXL-2014/7 (Sheldrick, 2014)'
_diffrn_ambient_temperature 296(2)
_diffrn_measured_fraction_theta_full 0.998
_diffrn_measured_fraction_theta_max 0.994
_diffrn_measurement_device_type char
_diffrn_radiation_type MoK\a
_diffrn_radiation_wavelength 0.71073
_diffrn_reflns_av_R_equivalents 0.0428
_diffrn_reflns_av_unetI/netI 0.0284
_diffrn_reflns_Laue_measured_fraction_full 0.998
_diffrn_reflns_Laue_measured_fraction_max 0.994
_diffrn_reflns_limit_h_max 12
_diffrn_reflns_limit_h_min -12
_diffrn_reflns_limit_k_max 13
_diffrn_reflns_limit_k_min -13
_diffrn_reflns_limit_l_max 14
_diffrn_reflns_limit_l_min -14
_diffrn_reflns_number 26052
_diffrn_reflns_point_group_measured_fraction_full 0.998
_diffrn_reflns_point_group_measured_fraction_max 0.994
_diffrn_reflns_theta_full 25.242
_diffrn_reflns_theta_max 28.423
_diffrn_reflns_theta_min 2.683
_exptl_absorpt_coefficient_mu 0.222
_exptl_crystal_density_diffrn 1.307
_exptl_crystal_description vbchem134_0m_a
_exptl_crystal_F_000 360.0
_refine_diff_density_max 0.424
_refine_diff_density_min -0.485
_refine_diff_density_rms 0.092
_refine_ls_extinction_method none
_refine_ls_goodness_of_fit_ref 1.181
_refine_ls_hydrogen_treatment constr
_refine_ls_matrix_type full
_refine_ls_number_parameters 218
_refine_ls_number_reflns 4351
_refine_ls_number_restraints 0
_refine_ls_restrained_S_all 1.181
_refine_ls_R_factor_all 0.0769
_refine_ls_R_factor_gt 0.0583
_refine_ls_shift/su_max 0.002
_refine_ls_shift/su_mean 0.000
_refine_ls_structure_factor_coef Fsqd
_refine_ls_weighting_details 'w=1/[\s^2^(Fo^2^)+(0.1000P)^2^+0.2791P] where P=(Fo^2^+2Fc^2^)/3'
_refine_ls_weighting_scheme calc
_refine_ls_wR_factor_gt 0.1658
_refine_ls_wR_factor_ref 0.1969
_reflns_Friedel_coverage 0.000
_reflns_number_gt 3371
_reflns_number_total 4379
_reflns_threshold_expression 'I > 2\s(I)'
_cod_data_source_file ol7b01594_si_002.cif
_cod_data_source_block vbchem134_0m_a
_cod_database_code 1547116
_shelx_shelxl_version_number 2014/7
_shelx_space_group_comment
;
The symmetry employed for this shelxl refinement is uniquely defined
by the following loop, which should always be used as a source of
symmetry information in preference to the above space-group names.
They are only intended as comments.
;

loop_
_space_group_symop_operation_xyz
'x, y, z'
'-x, -y, -z'

loop_
_atom_site_label
_atom_site_type_symbol
_atom_site_fract_x
_atom_site_fract_y
_atom_site_fract_z
_atom_site_U_iso_or_equiv
_atom_site_adp_type
_atom_site_occupancy
_atom_site_site_symmetry_order
_atom_site_calc_flag
_atom_site_refinement_flags_posn
_atom_site_refinement_flags_adp
Cl1 Cl 0.27905(8) 0.75177(8) 0.97540(6) 0.0712(3) Uani 1 1 d . .
O1 O 0.82121(19) -0.08551(16) 0.73414(18) 0.0553(4) Uani 1 1 d . .
N3 N 0.88287(17) 0.18938(16) 0.62228(15) 0.0342(3) Uani 1 1 d . .
N1 N 0.86033(17) 0.49303(16) 0.38582(15) 0.0337(3) Uani 1 1 d . .
N2 N 0.65853(18) 0.70302(17) 0.38547(16) 0.0376(3) Uani 1 1 d . .
C1 C 0.7685(2) 0.63784(19) 0.30875(18) 0.0350(4) Uani 1 1 d . .
C8 C 0.5781(2) 0.6333(2) 0.62747(18) 0.0351(4) Uani 1 1 d . .
C7 C 0.6789(2) 0.59715(19) 0.51351(18) 0.0334(4) Uani 1 1 d . .
C6 C 0.8023(2) 0.46612(19) 0.51814(18) 0.0331(4) Uani 1 1 d . .
C14 C 0.8839(2) 0.32707(19) 0.6299(2) 0.0380(4) Uani 1 1 d . .
H14A H 0.9927 0.3193 0.6290 0.046 Uiso 1 1 calc R U
H14B H 0.8334 0.3351 0.7152 0.046 Uiso 1 1 calc R U
C18 C 0.7230(2) 0.1867(2) 0.6407(2) 0.0429(4) Uani 1 1 d . .
H18A H 0.6576 0.2727 0.5709 0.052 Uiso 1 1 calc R U
H18B H 0.6779 0.1933 0.7276 0.052 Uiso 1 1 calc R U
C5 C 0.9888(2) 0.4053(2) 0.3315(2) 0.0436(4) Uani 1 1 d . .
H5 H 1.0489 0.3088 0.3850 0.052 Uiso 1 1 calc R U
C2 C 0.8029(3) 0.6957(2) 0.1678(2) 0.0450(4) Uani 1 1 d . .
C15 C 0.9812(3) 0.0571(2) 0.7248(2) 0.0477(5) Uani 1 1 d . .
H15A H 0.9425 0.0607 0.8137 0.057 Uiso 1 1 calc R U
H15B H 1.0891 0.0557 0.7111 0.057 Uiso 1 1 calc R U
C17 C 0.7248(3) 0.0435(2) 0.6339(3) 0.0512(5) Uani 1 1 d . .
H17A H 0.6177 0.0428 0.6469 0.061 Uiso 1 1 calc R U
H17B H 0.7647 0.0398 0.5452 0.061 Uiso 1 1 calc R U
C16 C 0.9776(3) -0.0840(2) 0.7165(3) 0.0516(5) Uani 1 1 d . .
H16A H 1.0219 -0.0899 0.6293 0.062 Uiso 1 1 calc R U
H16B H 1.0426 -0.1715 0.7856 0.062 Uiso 1 1 calc R U
C11 C 0.3925(2) 0.7065(3) 0.8405(2) 0.0468(5) Uani 1 1 d . .
C9 C 0.4984(3) 0.5417(2) 0.7181(2) 0.0487(5) Uani 1 1 d . .
H9 H 0.5073 0.4543 0.7071 0.058 Uiso 1 1 calc R U
C4 C 1.0253(3) 0.4627(3) 0.1988(2) 0.0529(5) Uani 1 1 d . .
H4 H 1.1136 0.4062 0.1609 0.063 Uiso 1 1 calc R U
C3 C 0.9320(3) 0.6071(3) 0.1166(2) 0.0519(5) Uani 1 1 d . .
H3 H 0.9591 0.6430 0.0250 0.062 Uiso 1 1 calc R U
C10 C 0.4057(3) 0.5775(3) 0.8249(2) 0.0550(5) Uani 1 1 d . .
H10 H 0.3532 0.5148 0.8852 0.066 Uiso 1 1 calc R U
C13 C 0.5574(3) 0.7654(3) 0.6433(3) 0.0565(6) Uani 1 1 d . .
H13 H 0.6061 0.8306 0.5813 0.068 Uiso 1 1 calc R U
C12 C 0.4657(3) 0.8025(3) 0.7496(3) 0.0643(7) Uani 1 1 d . .
H12 H 0.4536 0.8913 0.7595 0.077 Uiso 1 1 calc R U
C19 C 0.6984(4) 0.8480(3) 0.0857(2) 0.0712(8) Uani 1 1 d . .
H19A H 0.7324 0.8701 -0.0078 0.107 Uiso 1 1 calc R U
H19B H 0.7039 0.9216 0.1153 0.107 Uiso 1 1 calc R U
H19C H 0.5914 0.8504 0.0965 0.107 Uiso 1 1 calc R U

loop_
_atom_site_aniso_label
_atom_site_aniso_U_11
_atom_site_aniso_U_22
_atom_site_aniso_U_33
_atom_site_aniso_U_23
_atom_site_aniso_U_13
_atom_site_aniso_U_12
Cl1 0.0696(4) 0.0826(5) 0.0503(4) -0.0327(3) 0.0123(3) -0.0133(3)
O1 0.0603(9) 0.0330(7) 0.0663(10) -0.0115(7) 0.0063(7) -0.0205(7)
N3 0.0352(7) 0.0254(7) 0.0404(8) -0.0089(6) -0.0067(6) -0.0098(5)
N1 0.0345(7) 0.0299(7) 0.0409(8) -0.0154(6) 0.0002(6) -0.0137(6)
N2 0.0375(8) 0.0323(7) 0.0392(8) -0.0116(6) -0.0007(6) -0.0103(6)
C1 0.0359(8) 0.0314(8) 0.0398(9) -0.0130(7) -0.0012(7) -0.0139(7)
C8 0.0322(8) 0.0349(9) 0.0371(9) -0.0134(7) -0.0014(6) -0.0103(7)
C7 0.0343(8) 0.0307(8) 0.0373(8) -0.0125(7) -0.0017(6) -0.0132(7)
C6 0.0347(8) 0.0305(8) 0.0377(8) -0.0139(7) -0.0020(6) -0.0135(7)
C14 0.0416(9) 0.0306(8) 0.0440(9) -0.0119(7) -0.0111(7) -0.0122(7)
C18 0.0376(9) 0.0318(9) 0.0602(12) -0.0169(8) -0.0035(8) -0.0120(7)
C5 0.0432(10) 0.0361(9) 0.0551(11) -0.0247(9) 0.0020(8) -0.0109(8)
C2 0.0576(12) 0.0418(10) 0.0381(9) -0.0143(8) 0.0012(8) -0.0215(9)
C15 0.0500(11) 0.0336(9) 0.0520(11) -0.0077(8) -0.0178(9) -0.0079(8)
C17 0.0473(11) 0.0388(10) 0.0724(14) -0.0201(10) -0.0020(10) -0.0202(9)
C16 0.0535(12) 0.0305(9) 0.0600(13) -0.0101(9) -0.0079(10) -0.0077(8)
C11 0.0418(10) 0.0515(11) 0.0416(10) -0.0194(9) 0.0019(8) -0.0098(8)
C9 0.0542(12) 0.0387(10) 0.0538(12) -0.0188(9) 0.0104(9) -0.0207(9)
C4 0.0552(12) 0.0548(13) 0.0587(13) -0.0361(11) 0.0153(10) -0.0214(10)
C3 0.0668(14) 0.0568(13) 0.0409(10) -0.0240(9) 0.0128(9) -0.0309(11)
C10 0.0592(13) 0.0468(11) 0.0507(12) -0.0136(9) 0.0148(10) -0.0221(10)
C13 0.0645(14) 0.0525(12) 0.0664(14) -0.0343(11) 0.0242(11) -0.0336(11)
C12 0.0727(16) 0.0664(15) 0.0758(16) -0.0487(14) 0.0270(13) -0.0365(13)
C19 0.096(2) 0.0510(14) 0.0417(12) -0.0039(10) 0.0005(12) -0.0154(13)

loop_
_atom_type_symbol
_atom_type_description
_atom_type_scat_dispersion_real
_atom_type_scat_dispersion_imag
_atom_type_scat_source
C C 0.0033 0.0016 'International Tables Vol C Tables 4.2.6.8 and 6.1.1.4'
H H 0.0000 0.0000 'International Tables Vol C Tables 4.2.6.8 and 6.1.1.4'
N N 0.0061 0.0033 'International Tables Vol C Tables 4.2.6.8 and 6.1.1.4'
O O 0.0106 0.0060 'International Tables Vol C Tables 4.2.6.8 and 6.1.1.4'
Cl Cl 0.1484 0.1585 'International Tables Vol C Tables 4.2.6.8 and 6.1.1.4'

loop_
_geom_angle_atom_site_label_1
_geom_angle_atom_site_label_2
_geom_angle_atom_site_label_3
_geom_angle
C16 O1 C17 109.61(15)
C18 N3 C15 109.10(15)
C18 N3 C14 111.08(14)
C15 N3 C14 110.50(14)
C5 N1 C6 130.29(16)
C5 N1 C1 122.29(16)
C6 N1 C1 107.31(14)
C1 N2 C7 105.14(15)
N2 C1 N1 110.94(15)
N2 C1 C2 129.68(18)
N1 C1 C2 119.37(17)
C13 C8 C9 117.96(18)
C13 C8 C7 119.50(16)
C9 C8 C7 122.51(16)
N2 C7 C6 112.12(16)
N2 C7 C8 120.03(15)
C6 C7 C8 127.80(16)
C7 C6 N1 104.48(15)
C7 C6 C14 133.67(17)
N1 C6 C14 121.39(16)
N3 C14 C6 113.68(14)
N3 C14 H14A 108.8
C6 C14 H14A 108.8
N3 C14 H14B 108.8
C6 C14 H14B 108.8
H14A C14 H14B 107.7
N3 C18 C17 110.22(16)
N3 C18 H18A 109.6
C17 C18 H18A 109.6
N3 C18 H18B 109.6
C17 C18 H18B 109.6
H18A C18 H18B 108.1
C4 C5 N1 118.23(19)
C4 C5 H5 120.9
N1 C5 H5 120.9
C3 C2 C1 117.13(19)
C3 C2 C19 124.2(2)
C1 C2 C19 118.65(19)
N3 C15 C16 109.85(17)
N3 C15 H15A 109.7
C16 C15 H15A 109.7
N3 C15 H15B 109.7
C16 C15 H15B 109.7
H15A C15 H15B 108.2
O1 C17 C18 111.19(18)
O1 C17 H17A 109.4
C18 C17 H17A 109.4
O1 C17 H17B 109.4
C18 C17 H17B 109.4
H17A C17 H17B 108.0
O1 C16 C15 111.49(17)
O1 C16 H16A 109.3
C15 C16 H16A 109.3
O1 C16 H16B 109.3
C15 C16 H16B 109.3
H16A C16 H16B 108.0
C10 C11 C12 120.98(19)
C10 C11 Cl1 119.75(17)
C12 C11 Cl1 119.26(17)
C10 C9 C8 121.33(19)
C10 C9 H9 119.3
C8 C9 H9 119.3
C5 C4 C3 121.10(19)
C5 C4 H4 119.5
C3 C4 H4 119.5
C2 C3 C4 121.78(19)
C2 C3 H3 119.1
C4 C3 H3 119.1
C11 C10 C9 119.1(2)
C11 C10 H10 120.4
C9 C10 H10 120.4
C8 C13 C12 121.4(2)
C8 C13 H13 119.3
C12 C13 H13 119.3
C11 C12 C13 119.2(2)
C11 C12 H12 120.4
C13 C12 H12 120.4
C2 C19 H19A 109.5
C2 C19 H19B 109.5
H19A C19 H19B 109.5
C2 C19 H19C 109.5
H19A C19 H19C 109.5
H19B C19 H19C 109.5

loop_
_geom_bond_atom_site_label_1
_geom_bond_atom_site_label_2
_geom_bond_distance
Cl1 C11 1.739(2)
O1 C16 1.419(3)
O1 C17 1.423(3)
N3 C18 1.455(2)
N3 C15 1.457(2)
N3 C14 1.466(2)
N1 C5 1.375(2)
N1 C6 1.384(2)
N1 C1 1.390(2)
N2 C1 1.328(2)
N2 C7 1.369(2)
C1 C2 1.419(3)
C8 C13 1.382(3)
C8 C9 1.386(3)
C8 C7 1.477(2)
C7 C6 1.377(2)
C6 C14 1.485(2)
C14 H14A 0.9700
C14 H14B 0.9700
C18 C17 1.509(3)
C18 H18A 0.9700
C18 H18B 0.9700
C5 C4 1.346(3)
C5 H5 0.9300
C2 C3 1.365(3)
C2 C19 1.489(3)
C15 C16 1.514(3)
C15 H15A 0.9700
C15 H15B 0.9700
C17 H17A 0.9700
C17 H17B 0.9700
C16 H16A 0.9700
C16 H16B 0.9700
C11 C10 1.370(3)
C11 C12 1.376(3)
C9 C10 1.385(3)
C9 H9 0.9300
C4 C3 1.408(3)
C4 H4 0.9300
C3 H3 0.9300
C10 H10 0.9300
C13 C12 1.383(3)
C13 H13 0.9300
C12 H12 0.9300
C19 H19A 0.9600
C19 H19B 0.9600
C19 H19C 0.9600
